data_7040887
loop_
_publ_author_name
'Rad'kova, Natalia Yu'
'Tolpygin, Aleksei O.'
'Rad'kov, Vasily Yu'
'Khamaletdinova, Nadia M.'
'Cherkasov, Anton V.'
'Fukin, Georgi K.'
'Trifonov, Alexander A.'

_publ_section_title
;
 Bis(alkyl) rare-earth complexes coordinated by bulky tridentate amidinate
 ligands bearing pendant Ph2P[double bond, length as m-dash]O and
 Ph2P[double bond, length as m-dash]NR groups. Synthesis, structures and
 catalytic activity in stereospecific isoprene polymerization.
;
_journal_issue 46
_journal_name_full 'Dalton transactions (Cambridge, England : 2003)'
_journal_page_first 18572
_journal_page_last 18584
_journal_paper_doi 10.1039/c6dt03074b
_journal_volume 45
_journal_year 2016
_chemical_formula_moiety 'C45 H59 N3 P Si2 Y, C7 H8'
_chemical_formula_sum 'C52 H67 N3 P Si2 Y'
_chemical_formula_weight 910.14
_space_group_crystal_system monoclinic
_space_group_IT_number 14
_space_group_name_Hall '-P 2yn'
_space_group_name_H-M_alt 'P 1 21/n 1'
_symmetry_space_group_name_Hall '-P 2yn'
_symmetry_space_group_name_H-M 'P 1 21/n 1'
_atom_sites_solution_hydrogens geom
_atom_sites_solution_primary dual
_atom_sites_solution_secondary difmap
_audit_creation_method SHELXL-2014/7
_audit_update_record
;
2016-07-12 deposited with the CCDC.
2016-10-13 downloaded from the CCDC.
;
_cell_angle_alpha 90
_cell_angle_beta 90.183(2)
_cell_angle_gamma 90
_cell_formula_units_Z 4
_cell_length_a 11.5972(3)
_cell_length_b 23.2241(5)
_cell_length_c 18.9698(5)
_cell_measurement_reflns_used 14239
_cell_measurement_temperature 100(2)
_cell_measurement_theta_max 30.6580
_cell_measurement_theta_min 3.6130
_cell_volume 5109.2(2)
_computing_cell_refinement 'CrysAlis PRO'
_computing_data_collection 'CrysAlis PRO'
_computing_data_reduction 'CrysAlis PRO'
_computing_molecular_graphics SHELXTL
_computing_publication_material SHELXTL
_computing_structure_refinement SHELXL-2014/7
_computing_structure_solution SHELXT-2014/4
_diffrn_ambient_temperature 100(2)
_diffrn_measured_fraction_theta_full 0.997
_diffrn_measured_fraction_theta_max 0.998
_diffrn_measurement_device_type 'Xcalibur, EOS (CCD)'
_diffrn_measurement_method '\w scans'
_diffrn_radiation_type MoK\a
_diffrn_radiation_wavelength 0.71073
_diffrn_reflns_av_R_equivalents 0.0894
_diffrn_reflns_av_unetI/netI 0.0550
_diffrn_reflns_Laue_measured_fraction_full 0.997
_diffrn_reflns_Laue_measured_fraction_max 0.998
_diffrn_reflns_limit_h_max 16
_diffrn_reflns_limit_h_min -16
_diffrn_reflns_limit_k_max 32
_diffrn_reflns_limit_k_min -32
_diffrn_reflns_limit_l_max 26
_diffrn_reflns_limit_l_min -26
_diffrn_reflns_number 106907
_diffrn_reflns_point_group_measured_fraction_full 0.997
_diffrn_reflns_point_group_measured_fraction_max 0.998
_diffrn_reflns_theta_full 25.242
_diffrn_reflns_theta_max 30.000
_diffrn_reflns_theta_min 2.906
_diffrn_source 'fine focus sealed tube'
_exptl_absorpt_coefficient_mu 1.255
_exptl_absorpt_correction_T_max 1.000
_exptl_absorpt_correction_T_min 0.664
_exptl_absorpt_correction_type multi-scan
_exptl_absorpt_process_details
;
CrysAlisPro, Agilent Technologies, version 1.171.37.35.
Empirical absorption correction using spherical harmonics, implemented
in SCALE3 ABSPACK scaling algorithm.
;
_exptl_crystal_colour colorless
_exptl_crystal_density_diffrn 1.183
_exptl_crystal_description prism
_exptl_crystal_F_000 1928
_exptl_crystal_size_max 0.400
_exptl_crystal_size_mid 0.200
_exptl_crystal_size_min 0.200
_refine_diff_density_max 1.024
_refine_diff_density_min -0.693
_refine_diff_density_rms 0.083
_refine_ls_extinction_method none
_refine_ls_goodness_of_fit_ref 1.062
_refine_ls_hydrogen_treatment constr
_refine_ls_matrix_type full
_refine_ls_number_parameters 532
_refine_ls_number_reflns 14901
_refine_ls_number_restraints 0
_refine_ls_restrained_S_all 1.062
_refine_ls_R_factor_all 0.0770
_refine_ls_R_factor_gt 0.0487
_refine_ls_shift/su_max 0.002
_refine_ls_shift/su_mean 0.000
_refine_ls_structure_factor_coef Fsqd
_refine_ls_weighting_details 'w=1/[\s^2^(Fo^2^)+(0.0653P)^2^+0.6970P] where P=(Fo^2^+2Fc^2^)/3'
_refine_ls_weighting_scheme calc
_refine_ls_wR_factor_gt 0.1172
_refine_ls_wR_factor_ref 0.1269
_reflns_Friedel_coverage 0.000
_reflns_number_gt 11047
_reflns_number_total 14901
_reflns_threshold_expression 'I > 2\s(I)'
_cod_data_source_file c6dt03074b2.cif
_cod_data_source_block yamppn
_cod_depositor_comments 'Adding full bibliography for 7040883--7040887.cif.'
_cod_database_code 7040887
_shelx_shelxl_version_number 2014/7
_shelx_space_group_comment
;
The symmetry employed for this shelxl refinement is uniquely defined
by the following loop, which should always be used as a source of
symmetry information in preference to the above space-group names.
They are only intended as comments.
;
_shelx_estimated_absorpt_t_min 0.634
_shelx_estimated_absorpt_t_max 0.787

loop_
_space_group_symop_operation_xyz
'x, y, z'
'-x+1/2, y+1/2, -z+1/2'
'-x, -y, -z'
'x-1/2, -y-1/2, z-1/2'

loop_
_atom_site_label
_atom_site_type_symbol
_atom_site_fract_x
_atom_site_fract_y
_atom_site_fract_z
_atom_site_U_iso_or_equiv
_atom_site_adp_type
_atom_site_occupancy
_atom_site_site_symmetry_order
_atom_site_calc_flag
_atom_site_refinement_flags_posn
_atom_site_refinement_flags_adp
Y1 Y 0.79432(2) 0.70813(2) 0.33476(2) 0.01539(6) Uani 1 1 d . .
P1 P 0.70353(5) 0.57915(2) 0.41274(3) 0.01762(11) Uani 1 1 d . .
Si1 Si 0.64977(6) 0.70771(3) 0.15146(3) 0.02280(13) Uani 1 1 d . .
Si2 Si 1.08355(5) 0.76866(3) 0.31719(3) 0.02225(13) Uani 1 1 d . .
N1 N 0.70400(15) 0.78855(7) 0.39404(9) 0.0175(3) Uani 1 1 d . .
N2 N 0.63655(15) 0.70055(7) 0.41255(10) 0.0188(4) Uani 1 1 d . .
N3 N 0.78908(15) 0.60863(7) 0.35658(10) 0.0196(4) Uani 1 1 d . .
C1 C 0.63245(18) 0.75744(9) 0.43200(11) 0.0183(4) Uani 1 1 d . .
C2 C 0.5675(2) 0.77805(9) 0.49882(12) 0.0226(5) Uani 1 1 d . .
C3 C 0.4808(2) 0.82619(10) 0.48326(13) 0.0299(5) Uani 1 1 d . .
H3A H 0.4434 0.8380 0.5272 0.045 Uiso 1 1 calc R U
H3B H 0.4224 0.8122 0.4500 0.045 Uiso 1 1 calc R U
H3C H 0.5212 0.8592 0.4626 0.045 Uiso 1 1 calc R U
C4 C 0.6598(2) 0.80176(12) 0.54992(13) 0.0342(6) Uani 1 1 d . .
H4A H 0.6230 0.8135 0.5941 0.051 Uiso 1 1 calc R U
H4B H 0.6979 0.8351 0.5285 0.051 Uiso 1 1 calc R U
H4C H 0.7171 0.7718 0.5596 0.051 Uiso 1 1 calc R U
C5 C 0.5069(2) 0.72893(10) 0.53808(13) 0.0313(5) Uani 1 1 d . .
H5A H 0.4802 0.7428 0.5840 0.047 Uiso 1 1 calc R U
H5B H 0.5611 0.6970 0.5450 0.047 Uiso 1 1 calc R U
H5C H 0.4408 0.7156 0.5103 0.047 Uiso 1 1 calc R U
C6 C 0.71890(19) 0.84956(9) 0.39489(12) 0.0211(4) Uani 1 1 d . .
C7 C 0.8127(2) 0.87601(10) 0.42880(12) 0.0268(5) Uani 1 1 d . .
C8 C 0.8270(3) 0.93510(11) 0.42066(16) 0.0425(7) Uani 1 1 d . .
H8A H 0.8894 0.9536 0.4440 0.051 Uiso 1 1 calc R U
C9 C 0.7536(3) 0.96744(11) 0.38003(17) 0.0492(8) Uani 1 1 d . .
H9A H 0.7642 1.0079 0.3764 0.059 Uiso 1 1 calc R U
C10 C 0.6645(3) 0.94104(10) 0.34448(15) 0.0393(7) Uani 1 1 d . .
H10A H 0.6147 0.9635 0.3156 0.047 Uiso 1 1 calc R U
C11 C 0.6463(2) 0.88220(10) 0.35014(12) 0.0273(5) Uani 1 1 d . .
C12 C 0.8992(2) 0.84283(11) 0.47225(14) 0.0326(6) Uani 1 1 d . .
H12A H 0.9011 0.8584 0.5203 0.049 Uiso 1 1 calc R U
H12B H 0.9757 0.8464 0.4510 0.049 Uiso 1 1 calc R U
H12C H 0.8769 0.8022 0.4737 0.049 Uiso 1 1 calc R U
C13 C 0.5527(2) 0.85412(12) 0.30694(14) 0.0360(6) Uani 1 1 d . .
H13A H 0.5165 0.8830 0.2763 0.054 Uiso 1 1 calc R U
H13B H 0.4946 0.8377 0.3384 0.054 Uiso 1 1 calc R U
H13C H 0.5862 0.8235 0.2779 0.054 Uiso 1 1 calc R U
C14 C 0.54223(18) 0.66532(9) 0.40162(11) 0.0188(4) Uani 1 1 d . .
C15 C 0.4305(2) 0.68554(10) 0.38632(12) 0.0255(5) Uani 1 1 d . .
H15A H 0.4163 0.7258 0.3859 0.031 Uiso 1 1 calc R U
C16 C 0.3413(2) 0.64809(11) 0.37195(13) 0.0287(5) Uani 1 1 d . .
H16A H 0.2664 0.6630 0.3630 0.034 Uiso 1 1 calc R U
C17 C 0.3591(2) 0.58910(11) 0.37038(13) 0.0289(5) Uani 1 1 d . .
H17A H 0.2968 0.5636 0.3609 0.035 Uiso 1 1 calc R U
C18 C 0.4690(2) 0.56773(10) 0.38286(12) 0.0248(5) Uani 1 1 d . .
H18A H 0.4824 0.5274 0.3808 0.030 Uiso 1 1 calc R U
C19 C 0.56038(18) 0.60511(9) 0.39845(11) 0.0192(4) Uani 1 1 d . .
C20 C 0.69972(19) 0.50239(9) 0.40145(11) 0.0206(4) Uani 1 1 d . .
C21 C 0.6914(2) 0.48134(10) 0.33226(12) 0.0253(5) Uani 1 1 d . .
H21A H 0.6896 0.5075 0.2937 0.030 Uiso 1 1 calc R U
C22 C 0.6858(2) 0.42283(10) 0.31999(13) 0.0303(5) Uani 1 1 d . .
H22A H 0.6805 0.4088 0.2730 0.036 Uiso 1 1 calc R U
C23 C 0.6879(2) 0.38470(10) 0.37554(13) 0.0335(6) Uani 1 1 d . .
H23A H 0.6831 0.3445 0.3668 0.040 Uiso 1 1 calc R U
C24 C 0.6971(3) 0.40474(10) 0.44423(14) 0.0365(6) Uani 1 1 d . .
H24A H 0.6988 0.3783 0.4824 0.044 Uiso 1 1 calc R U
C25 C 0.7037(2) 0.46356(9) 0.45701(12) 0.0275(5) Uani 1 1 d . .
H25A H 0.7111 0.4773 0.5040 0.033 Uiso 1 1 calc R U
C26 C 0.7380(2) 0.59492(9) 0.50393(11) 0.0210(4) Uani 1 1 d . .
C27 C 0.6583(2) 0.58145(10) 0.55646(12) 0.0262(5) Uani 1 1 d . .
H27A H 0.5874 0.5634 0.5444 0.031 Uiso 1 1 calc R U
C28 C 0.6828(3) 0.59451(11) 0.62662(13) 0.0368(6) Uani 1 1 d . .
H28A H 0.6295 0.5846 0.6626 0.044 Uiso 1 1 calc R U
C29 C 0.7847(3) 0.62185(12) 0.64377(14) 0.0426(7) Uani 1 1 d . .
H29A H 0.8011 0.6310 0.6916 0.051 Uiso 1 1 calc R U
C30 C 0.8630(3) 0.63599(12) 0.59176(15) 0.0423(7) Uani 1 1 d . .
H30A H 0.9327 0.6551 0.6039 0.051 Uiso 1 1 calc R U
C31 C 0.8403(2) 0.62239(10) 0.52178(13) 0.0305(5) Uani 1 1 d . .
H31A H 0.8946 0.6319 0.4862 0.037 Uiso 1 1 calc R U
C32 C 0.88918(18) 0.57997(9) 0.33092(12) 0.0209(4) Uani 1 1 d . .
C33 C 0.9209(2) 0.59018(10) 0.26148(12) 0.0258(5) Uani 1 1 d . .
H33A H 0.8737 0.6140 0.2326 0.031 Uiso 1 1 calc R U
C34 C 1.0204(2) 0.56614(11) 0.23372(15) 0.0346(6) Uani 1 1 d . .
H34A H 1.0420 0.5745 0.1866 0.042 Uiso 1 1 calc R U
C35 C 1.0884(2) 0.52999(12) 0.27442(16) 0.0377(6) Uani 1 1 d . .
H35A H 1.1562 0.5132 0.2553 0.045 Uiso 1 1 calc R U
C36 C 1.0565(2) 0.51864(11) 0.34327(16) 0.0347(6) Uani 1 1 d . .
H36A H 1.1019 0.4933 0.3712 0.042 Uiso 1 1 calc R U
C37 C 0.9589(2) 0.54387(10) 0.37184(13) 0.0265(5) Uani 1 1 d . .
H37A H 0.9392 0.5366 0.4196 0.032 Uiso 1 1 calc R U
C38 C 0.76158(19) 0.73213(10) 0.21359(11) 0.0221(4) Uani 1 1 d . .
H38A H 0.7555 0.7746 0.2131 0.027 Uiso 1 1 calc R U
H38B H 0.8353 0.7231 0.1899 0.027 Uiso 1 1 calc R U
C39 C 0.5022(2) 0.71543(13) 0.19016(15) 0.0390(6) Uani 1 1 d . .
H39A H 0.4966 0.6918 0.2328 0.058 Uiso 1 1 calc R U
H39B H 0.4445 0.7027 0.1557 0.058 Uiso 1 1 calc R U
H39C H 0.4884 0.7559 0.2022 0.058 Uiso 1 1 calc R U
C40 C 0.6734(3) 0.63059(12) 0.12843(17) 0.0438(7) Uani 1 1 d . .
H40A H 0.6684 0.6070 0.1712 0.066 Uiso 1 1 calc R U
H40B H 0.7499 0.6260 0.1074 0.066 Uiso 1 1 calc R U
H40C H 0.6143 0.6182 0.0947 0.066 Uiso 1 1 calc R U
C41 C 0.6470(3) 0.74888(14) 0.06622(14) 0.0429(7) Uani 1 1 d . .
H41A H 0.6273 0.7892 0.0756 0.064 Uiso 1 1 calc R U
H41B H 0.5891 0.7320 0.0346 0.064 Uiso 1 1 calc R U
H41C H 0.7231 0.7469 0.0440 0.064 Uiso 1 1 calc R U
C42 C 0.99293(19) 0.71960(9) 0.36866(12) 0.0213(4) Uani 1 1 d . .
H42A H 0.9945 0.7328 0.4183 0.026 Uiso 1 1 calc R U
H42B H 1.0295 0.6811 0.3676 0.026 Uiso 1 1 calc R U
C43 C 0.9999(2) 0.83141(11) 0.28117(13) 0.0316(5) Uani 1 1 d . .
H43A H 0.9423 0.8175 0.2473 0.047 Uiso 1 1 calc R U
H43B H 1.0528 0.8580 0.2575 0.047 Uiso 1 1 calc R U
H43C H 0.9611 0.8514 0.3199 0.047 Uiso 1 1 calc R U
C44 C 1.2066(2) 0.80058(11) 0.36884(15) 0.0331(6) Uani 1 1 d . .
H44A H 1.1763 0.8273 0.4042 0.050 Uiso 1 1 calc R U
H44B H 1.2580 0.8213 0.3368 0.050 Uiso 1 1 calc R U
H44C H 1.2495 0.7697 0.3925 0.050 Uiso 1 1 calc R U
C45 C 1.1426(3) 0.73007(13) 0.23889(14) 0.0394(6) Uani 1 1 d . .
H45A H 1.0797 0.7108 0.2137 0.059 Uiso 1 1 calc R U
H45B H 1.1992 0.7014 0.2545 0.059 Uiso 1 1 calc R U
H45C H 1.1800 0.7578 0.2074 0.059 Uiso 1 1 calc R U
C1S C 0.2639(2) 0.48957(10) 0.10184(12) 0.0760(13) Uani 1 1 d G .
C2S C 0.2454(2) 0.54864(11) 0.10508(12) 0.0625(10) Uani 1 1 d G .
H2SA H 0.1862 0.5658 0.0775 0.075 Uiso 1 1 calc R U
C3S C 0.3137(2) 0.58267(8) 0.14871(13) 0.0613(9) Uani 1 1 d G .
H3SA H 0.3011 0.6230 0.1509 0.074 Uiso 1 1 calc R U
C4S C 0.4004(2) 0.55763(10) 0.18911(12) 0.0656(10) Uani 1 1 d G .
H4SA H 0.4471 0.5809 0.2189 0.079 Uiso 1 1 calc R U
C5S C 0.4189(2) 0.49856(11) 0.18587(13) 0.0744(12) Uani 1 1 d G .
H5SA H 0.4782 0.4814 0.2135 0.089 Uiso 1 1 calc R U
C6S C 0.3507(3) 0.46452(8) 0.14223(14) 0.0701(11) Uani 1 1 d G .
H6SA H 0.3633 0.4241 0.1400 0.084 Uiso 1 1 calc R U
C7S C 0.1819(5) 0.4551(2) 0.0553(3) 0.1064(19) Uani 1 1 d . .
H7SA H 0.1328 0.4815 0.0284 0.160 Uiso 1 1 calc R U
H7SB H 0.1335 0.4304 0.0849 0.160 Uiso 1 1 calc R U
H7SC H 0.2265 0.4311 0.0228 0.160 Uiso 1 1 calc R U

loop_
_atom_site_aniso_label
_atom_site_aniso_U_11
_atom_site_aniso_U_22
_atom_site_aniso_U_33
_atom_site_aniso_U_23
_atom_site_aniso_U_13
_atom_site_aniso_U_12
Y1 0.01430(10) 0.01339(9) 0.01848(10) 0.00162(7) -0.00151(7) -0.00081(7)
P1 0.0190(3) 0.0126(2) 0.0213(3) 0.0006(2) -0.0002(2) -0.0023(2)
Si1 0.0224(3) 0.0230(3) 0.0230(3) -0.0020(2) -0.0048(2) -0.0011(2)
Si2 0.0170(3) 0.0249(3) 0.0249(3) 0.0008(2) -0.0013(2) -0.0020(2)
N1 0.0181(9) 0.0134(8) 0.0209(9) 0.0016(6) -0.0003(7) 0.0004(7)
N2 0.0151(8) 0.0148(8) 0.0264(9) 0.0001(7) 0.0007(7) -0.0015(7)
N3 0.0181(9) 0.0139(8) 0.0268(9) 0.0021(7) 0.0026(7) 0.0010(7)
C1 0.0153(10) 0.0161(10) 0.0235(10) 0.0029(8) -0.0028(8) 0.0021(8)
C2 0.0223(11) 0.0204(10) 0.0250(11) 0.0004(8) 0.0030(9) 0.0011(8)
C3 0.0283(13) 0.0246(12) 0.0367(14) -0.0023(10) 0.0077(10) 0.0071(10)
C4 0.0347(14) 0.0455(16) 0.0223(12) -0.0024(10) 0.0023(10) -0.0066(12)
C5 0.0359(14) 0.0254(12) 0.0326(13) 0.0017(10) 0.0133(11) -0.0014(11)
C6 0.0231(11) 0.0145(10) 0.0257(11) -0.0011(8) 0.0040(9) 0.0000(8)
C7 0.0278(12) 0.0209(11) 0.0316(12) -0.0071(9) 0.0063(10) -0.0040(9)
C8 0.0476(17) 0.0235(13) 0.0565(18) -0.0114(12) 0.0095(14) -0.0130(12)
C9 0.070(2) 0.0142(12) 0.063(2) -0.0014(12) 0.0167(17) -0.0051(13)
C10 0.0610(19) 0.0177(11) 0.0395(15) 0.0069(10) 0.0093(13) 0.0107(12)
C11 0.0338(13) 0.0199(11) 0.0283(12) 0.0041(9) 0.0060(10) 0.0054(10)
C12 0.0228(12) 0.0355(14) 0.0395(14) -0.0116(11) -0.0032(10) -0.0046(10)
C13 0.0402(15) 0.0343(14) 0.0335(14) 0.0032(11) -0.0084(11) 0.0132(12)
C14 0.0168(10) 0.0187(10) 0.0208(10) 0.0017(8) 0.0011(8) -0.0033(8)
C15 0.0212(11) 0.0255(11) 0.0299(12) 0.0045(9) -0.0019(9) 0.0015(9)
C16 0.0181(11) 0.0389(14) 0.0290(12) 0.0038(10) -0.0035(9) -0.0010(10)
C17 0.0200(11) 0.0360(14) 0.0305(12) -0.0025(10) -0.0033(9) -0.0124(10)
C18 0.0234(11) 0.0247(11) 0.0261(11) -0.0018(9) 0.0015(9) -0.0075(9)
C19 0.0179(10) 0.0201(10) 0.0196(10) 0.0004(8) 0.0004(8) -0.0027(8)
C20 0.0213(11) 0.0152(10) 0.0252(11) 0.0002(8) 0.0013(8) -0.0020(8)
C21 0.0328(13) 0.0194(11) 0.0238(11) 0.0019(9) 0.0000(9) -0.0052(9)
C22 0.0408(15) 0.0228(11) 0.0274(12) -0.0087(9) 0.0049(10) -0.0078(10)
C23 0.0491(16) 0.0146(11) 0.0367(14) -0.0056(10) 0.0044(12) -0.0054(10)
C24 0.0615(19) 0.0160(11) 0.0321(13) 0.0017(10) 0.0067(12) -0.0040(12)
C25 0.0403(14) 0.0180(11) 0.0242(11) -0.0019(9) 0.0045(10) -0.0026(10)
C26 0.0264(11) 0.0112(9) 0.0252(11) -0.0017(8) -0.0042(9) 0.0015(8)
C27 0.0309(13) 0.0195(11) 0.0284(12) -0.0032(9) 0.0002(10) 0.0033(9)
C28 0.0547(18) 0.0296(13) 0.0261(13) -0.0039(10) 0.0028(12) 0.0118(12)
C29 0.062(2) 0.0357(15) 0.0303(14) -0.0111(11) -0.0176(13) 0.0131(14)
C30 0.0466(17) 0.0357(15) 0.0444(16) -0.0087(12) -0.0209(14) -0.0009(13)
C31 0.0327(13) 0.0236(12) 0.0352(13) -0.0022(10) -0.0077(10) -0.0029(10)
C32 0.0171(10) 0.0129(9) 0.0329(12) -0.0031(8) 0.0013(9) -0.0036(8)
C33 0.0246(12) 0.0238(11) 0.0289(12) -0.0020(9) 0.0022(9) 0.0018(9)
C34 0.0275(13) 0.0375(14) 0.0388(14) -0.0088(11) 0.0083(11) -0.0026(11)
C35 0.0218(12) 0.0333(14) 0.0582(18) -0.0154(13) 0.0067(12) 0.0016(10)
C36 0.0230(12) 0.0228(12) 0.0581(17) -0.0035(11) -0.0053(12) 0.0035(10)
C37 0.0221(11) 0.0211(11) 0.0363(13) 0.0022(9) 0.0000(10) -0.0004(9)
C38 0.0228(11) 0.0213(11) 0.0224(11) 0.0031(8) -0.0035(9) -0.0032(9)
C39 0.0257(13) 0.0480(17) 0.0432(16) -0.0080(13) -0.0016(11) -0.0024(12)
C40 0.0397(16) 0.0321(14) 0.0593(19) -0.0169(13) -0.0150(14) 0.0003(12)
C41 0.0438(17) 0.0557(18) 0.0292(14) 0.0055(13) -0.0136(12) -0.0090(14)
C42 0.0215(11) 0.0196(10) 0.0228(11) 0.0000(8) -0.0043(9) -0.0007(8)
C43 0.0283(13) 0.0321(13) 0.0346(13) 0.0103(10) -0.0028(10) -0.0062(10)
C44 0.0179(11) 0.0347(14) 0.0468(16) -0.0033(11) -0.0046(11) -0.0059(10)
C45 0.0444(17) 0.0435(16) 0.0303(14) -0.0027(12) 0.0066(12) 0.0019(13)
C1S 0.116(4) 0.065(3) 0.048(2) -0.0018(18) 0.017(2) -0.027(2)
C2S 0.067(2) 0.061(2) 0.059(2) 0.0139(18) 0.0020(18) -0.0049(19)
C3S 0.071(3) 0.054(2) 0.060(2) -0.0046(17) 0.0135(19) -0.0106(19)
C4S 0.057(2) 0.069(3) 0.070(2) 0.016(2) 0.0071(19) -0.0110(19)
C5S 0.072(3) 0.067(3) 0.084(3) 0.019(2) 0.012(2) 0.022(2)
C6S 0.089(3) 0.050(2) 0.072(3) -0.0067(19) -0.015(2) 0.006(2)
C7S 0.151(5) 0.075(3) 0.093(4) 0.005(3) -0.033(3) -0.053(3)

loop_
_atom_type_symbol
_atom_type_description
_atom_type_scat_dispersion_real
_atom_type_scat_dispersion_imag
_atom_type_scat_source
C C 0.0033 0.0016 'International Tables Vol C Tables 4.2.6.8 and 6.1.1.4'
H H 0.0000 0.0000 'International Tables Vol C Tables 4.2.6.8 and 6.1.1.4'
N N 0.0061 0.0033 'International Tables Vol C Tables 4.2.6.8 and 6.1.1.4'
Y Y -2.7962 3.5667 'International Tables Vol C Tables 4.2.6.8 and 6.1.1.4'
P P 0.1023 0.0942 'International Tables Vol C Tables 4.2.6.8 and 6.1.1.4'
Si Si 0.0817 0.0704 'International Tables Vol C Tables 4.2.6.8 and 6.1.1.4'

loop_
_geom_angle_atom_site_label_1
_geom_angle_atom_site_label_2
_geom_angle_atom_site_label_3
_geom_angle
N3 Y1 N2 78.22(6)
N3 Y1 C38 113.22(7)
N2 Y1 C38 119.77(7)
N3 Y1 C42 95.00(7)
N2 Y1 C42 125.79(7)
C38 Y1 C42 112.33(8)
N3 Y1 N1 131.75(6)
N2 Y1 N1 55.23(6)
C38 Y1 N1 101.47(7)
C42 Y1 N1 101.88(7)
N3 Y1 C1 105.16(6)
N2 Y1 C1 28.29(6)
C38 Y1 C1 114.93(7)
C42 Y1 C1 114.29(7)
N1 Y1 C1 27.10(6)
N3 P1 C19 109.29(10)
N3 P1 C20 110.98(10)
C19 P1 C20 107.12(10)
N3 P1 C26 114.28(10)
C19 P1 C26 106.19(10)
C20 P1 C26 108.65(10)
C38 Si1 C40 110.03(12)
C38 Si1 C39 111.25(12)
C40 Si1 C39 108.61(14)
C38 Si1 C41 113.88(12)
C40 Si1 C41 106.83(15)
C39 Si1 C41 105.99(14)
C42 Si2 C45 109.74(12)
C42 Si2 C43 112.32(11)
C45 Si2 C43 105.88(13)
C42 Si2 C44 113.74(11)
C45 Si2 C44 108.91(13)
C43 Si2 C44 105.88(12)
C1 N1 C6 127.96(18)
C1 N1 Y1 96.03(12)
C6 N1 Y1 135.94(14)
C1 N2 C14 125.63(18)
C1 N2 Y1 97.11(12)
C14 N2 Y1 124.43(14)
C32 N3 P1 122.10(15)
C32 N3 Y1 112.20(13)
P1 N3 Y1 123.45(9)
N1 C1 N2 111.03(18)
N1 C1 C2 125.85(19)
N2 C1 C2 122.26(18)
N1 C1 Y1 56.87(11)
N2 C1 Y1 54.60(10)
C2 C1 Y1 165.15(14)
C3 C2 C5 109.6(2)
C3 C2 C4 108.3(2)
C5 C2 C4 106.2(2)
C3 C2 C1 112.80(18)
C5 C2 C1 113.04(18)
C4 C2 C1 106.61(19)
C2 C3 H3A 109.5
C2 C3 H3B 109.5
H3A C3 H3B 109.5
C2 C3 H3C 109.5
H3A C3 H3C 109.5
H3B C3 H3C 109.5
C2 C4 H4A 109.5
C2 C4 H4B 109.5
H4A C4 H4B 109.5
C2 C4 H4C 109.5
H4A C4 H4C 109.5
H4B C4 H4C 109.5
C2 C5 H5A 109.5
C2 C5 H5B 109.5
H5A C5 H5B 109.5
C2 C5 H5C 109.5
H5A C5 H5C 109.5
H5B C5 H5C 109.5
C7 C6 C11 120.0(2)
C7 C6 N1 122.2(2)
C11 C6 N1 117.0(2)
C8 C7 C6 118.2(2)
C8 C7 C12 119.1(2)
C6 C7 C12 122.7(2)
C9 C8 C7 122.0(3)
C9 C8 H8A 119.0
C7 C8 H8A 119.0
C8 C9 C10 119.7(2)
C8 C9 H9A 120.2
C10 C9 H9A 120.2
C9 C10 C11 121.0(3)
C9 C10 H10A 119.5
C11 C10 H10A 119.5
C10 C11 C6 119.0(2)
C10 C11 C13 119.6(2)
C6 C11 C13 121.4(2)
C7 C12 H12A 109.5
C7 C12 H12B 109.5
H12A C12 H12B 109.5
C7 C12 H12C 109.5
H12A C12 H12C 109.5
H12B C12 H12C 109.5
C11 C13 H13A 109.5
C11 C13 H13B 109.5
H13A C13 H13B 109.5
C11 C13 H13C 109.5
H13A C13 H13C 109.5
H13B C13 H13C 109.5
N2 C14 C15 124.2(2)
N2 C14 C19 118.29(19)
C15 C14 C19 117.2(2)
C16 C15 C14 121.3(2)
C16 C15 H15A 119.3
C14 C15 H15A 119.3
C15 C16 C17 121.1(2)
C15 C16 H16A 119.4
C17 C16 H16A 119.4
C16 C17 C18 119.1(2)
C16 C17 H17A 120.5
C18 C17 H17A 120.5
C17 C18 C19 120.6(2)
C17 C18 H18A 119.7
C19 C18 H18A 119.7
C18 C19 C14 120.6(2)
C18 C19 P1 121.68(17)
C14 C19 P1 117.73(16)
C25 C20 C21 119.1(2)
C25 C20 P1 123.62(17)
C21 C20 P1 117.31(16)
C22 C21 C20 120.2(2)
C22 C21 H21A 119.9
C20 C21 H21A 119.9
C23 C22 C21 120.2(2)
C23 C22 H22A 119.9
C21 C22 H22A 119.9
C22 C23 C24 120.3(2)
C22 C23 H23A 119.9
C24 C23 H23A 119.9
C23 C24 C25 119.8(2)
C23 C24 H24A 120.1
C25 C24 H24A 120.1
C20 C25 C24 120.3(2)
C20 C25 H25A 119.8
C24 C25 H25A 119.8
C31 C26 C27 119.7(2)
C31 C26 P1 120.77(18)
C27 C26 P1 119.44(17)
C28 C27 C26 119.9(2)
C28 C27 H27A 120.0
C26 C27 H27A 120.0
C29 C28 C27 119.9(3)
C29 C28 H28A 120.1
C27 C28 H28A 120.1
C28 C29 C30 120.3(2)
C28 C29 H29A 119.8
C30 C29 H29A 119.8
C29 C30 C31 120.3(3)
C29 C30 H30A 119.8
C31 C30 H30A 119.8
C26 C31 C30 119.8(3)
C26 C31 H31A 120.1
C30 C31 H31A 120.1
C33 C32 C37 118.4(2)
C33 C32 N3 117.5(2)
C37 C32 N3 124.1(2)
C34 C33 C32 120.9(2)
C34 C33 H33A 119.5
C32 C33 H33A 119.5
C35 C34 C33 120.3(3)
C35 C34 H34A 119.8
C33 C34 H34A 119.8
C36 C35 C34 119.2(2)
C36 C35 H35A 120.4
C34 C35 H35A 120.4
C35 C36 C37 120.6(2)
C35 C36 H36A 119.7
C37 C36 H36A 119.7
C36 C37 C32 120.5(2)
C36 C37 H37A 119.7
C32 C37 H37A 119.7
Si1 C38 Y1 130.75(11)
Si1 C38 H38A 104.6
Y1 C38 H38A 104.6
Si1 C38 H38B 104.6
Y1 C38 H38B 104.6
H38A C38 H38B 105.7
Si1 C39 H39A 109.5
Si1 C39 H39B 109.5
H39A C39 H39B 109.5
Si1 C39 H39C 109.5
H39A C39 H39C 109.5
H39B C39 H39C 109.5
Si1 C40 H40A 109.5
Si1 C40 H40B 109.5
H40A C40 H40B 109.5
Si1 C40 H40C 109.5
H40A C40 H40C 109.5
H40B C40 H40C 109.5
Si1 C41 H41A 109.5
Si1 C41 H41B 109.5
H41A C41 H41B 109.5
Si1 C41 H41C 109.5
H41A C41 H41C 109.5
H41B C41 H41C 109.5
Si2 C42 Y1 118.47(11)
Si2 C42 H42A 107.7
Y1 C42 H42A 107.7
Si2 C42 H42B 107.7
Y1 C42 H42B 107.7
H42A C42 H42B 107.1
Si2 C43 H43A 109.5
Si2 C43 H43B 109.5
H43A C43 H43B 109.5
Si2 C43 H43C 109.5
H43A C43 H43C 109.5
H43B C43 H43C 109.5
Si2 C44 H44A 109.5
Si2 C44 H44B 109.5
H44A C44 H44B 109.5
Si2 C44 H44C 109.5
H44A C44 H44C 109.5
H44B C44 H44C 109.5
Si2 C45 H45A 109.5
Si2 C45 H45B 109.5
H45A C45 H45B 109.5
Si2 C45 H45C 109.5
H45A C45 H45C 109.5
H45B C45 H45C 109.5
C2S C1S C6S 120.0
C2S C1S C7S 116.7(3)
C6S C1S C7S 123.3(3)
C3S C2S C1S 120.0
C3S C2S H2SA 120.0
C1S C2S H2SA 120.0
C2S C3S C4S 120.0
C2S C3S H3SA 120.0
C4S C3S H3SA 120.0
C5S C4S C3S 120.0
C5S C4S H4SA 120.0
C3S C4S H4SA 120.0
C4S C5S C6S 120.0
C4S C5S H5SA 120.0
C6S C5S H5SA 120.0
C5S C6S C1S 120.0
C5S C6S H6SA 120.0
C1S C6S H6SA 120.0
C1S C7S H7SA 109.5
C1S C7S H7SB 109.5
H7SA C7S H7SB 109.5
C1S C7S H7SC 109.5
H7SA C7S H7SC 109.5
H7SB C7S H7SC 109.5

loop_
_geom_bond_atom_site_label_1
_geom_bond_atom_site_label_2
_geom_bond_distance
Y1 N3 2.3484(17)
Y1 N2 2.3609(18)
Y1 C38 2.394(2)
Y1 C42 2.404(2)
Y1 N1 2.4203(17)
Y1 C1 2.874(2)
P1 N3 1.6108(18)
P1 C19 1.786(2)
P1 C20 1.796(2)
P1 C26 1.811(2)
Si1 C38 1.839(2)
Si1 C40 1.864(3)
Si1 C39 1.873(3)
Si1 C41 1.879(3)
Si2 C42 1.834(2)
Si2 C45 1.867(3)
Si2 C43 1.878(3)
Si2 C44 1.880(2)
N1 C1 1.316(3)
N1 C6 1.427(3)
N2 C1 1.373(3)
N2 C14 1.381(3)
N3 C32 1.425(3)
C1 C2 1.552(3)
C2 C3 1.532(3)
C2 C5 1.534(3)
C2 C4 1.543(3)
C3 H3A 0.9800
C3 H3B 0.9800
C3 H3C 0.9800
C4 H4A 0.9800
C4 H4B 0.9800
C4 H4C 0.9800
C5 H5A 0.9800
C5 H5B 0.9800
C5 H5C 0.9800
C6 C7 1.404(3)
C6 C11 1.414(3)
C7 C8 1.391(3)
C7 C12 1.508(4)
C8 C9 1.370(4)
C8 H8A 0.9500
C9 C10 1.376(4)
C9 H9A 0.9500
C10 C11 1.387(3)
C10 H10A 0.9500
C11 C13 1.507(4)
C12 H12A 0.9800
C12 H12B 0.9800
C12 H12C 0.9800
C13 H13A 0.9800
C13 H13B 0.9800
C13 H13C 0.9800
C14 C15 1.408(3)
C14 C19 1.415(3)
C15 C16 1.378(3)
C15 H15A 0.9500
C16 C17 1.386(4)
C16 H16A 0.9500
C17 C18 1.388(3)
C17 H17A 0.9500
C18 C19 1.401(3)
C18 H18A 0.9500
C20 C25 1.388(3)
C20 C21 1.404(3)
C21 C22 1.380(3)
C21 H21A 0.9500
C22 C23 1.377(3)
C22 H22A 0.9500
C23 C24 1.387(3)
C23 H23A 0.9500
C24 C25 1.390(3)
C24 H24A 0.9500
C25 H25A 0.9500
C26 C31 1.388(3)
C26 C27 1.397(3)
C27 C28 1.394(3)
C27 H27A 0.9500
C28 C29 1.379(4)
C28 H28A 0.9500
C29 C30 1.383(4)
C29 H29A 0.9500
C30 C31 1.389(4)
C30 H30A 0.9500
C31 H31A 0.9500
C32 C33 1.389(3)
C32 C37 1.398(3)
C33 C34 1.388(3)
C33 H33A 0.9500
C34 C35 1.385(4)
C34 H34A 0.9500
C35 C36 1.384(4)
C35 H35A 0.9500
C36 C37 1.387(3)
C36 H36A 0.9500
C37 H37A 0.9500
C38 H38A 0.9900
C38 H38B 0.9900
C39 H39A 0.9800
C39 H39B 0.9800
C39 H39C 0.9800
C40 H40A 0.9800
C40 H40B 0.9800
C40 H40C 0.9800
C41 H41A 0.9800
C41 H41B 0.9800
C41 H41C 0.9800
C42 H42A 0.9900
C42 H42B 0.9900
C43 H43A 0.9800
C43 H43B 0.9800
C43 H43C 0.9800
C44 H44A 0.9800
C44 H44B 0.9800
C44 H44C 0.9800
C45 H45A 0.9800
C45 H45B 0.9800
C45 H45C 0.9800
C1S C2S 1.3900
C1S C6S 1.3900
C1S C7S 1.523(5)
C2S C3S 1.3900
C2S H2SA 0.9500
C3S C4S 1.3900
C3S H3SA 0.9500
C4S C5S 1.3900
C4S H4SA 0.9500
C5S C6S 1.3900
C5S H5SA 0.9500
C6S H6SA 0.9500
C7S H7SA 0.9800
C7S H7SB 0.9800
C7S H7SC 0.9800
